data_7208972
loop_
_publ_author_name
'Ma, Li'
'Yu, Naiqian'
'Chen, Susu'
'Deng, Hong'

_publ_section_title
;
 Construction of diverse CdII/ZnII coordination polymers based on
 5-(quinolyl)tetrazolate generated via in situ hydrothermal synthesis
;
_journal_issue 7
_journal_name_full CrystEngComm
_journal_page_first 1352
_journal_paper_doi 10.1039/c2ce26323h
_journal_volume 15
_journal_year 2013
_chemical_formula_moiety 'C32 H20 Cd2 N12 O4,0.25(H2O)'
_chemical_formula_sum 'C32 H20.5 Cd2 N12 O4.25'
_chemical_formula_weight 865.92
_chemical_name_systematic
;
?
;
_space_group_IT_number 2
_symmetry_cell_setting triclinic
_symmetry_space_group_name_Hall '-P 1'
_symmetry_space_group_name_H-M 'P -1'
_atom_sites_solution_hydrogens geom
_atom_sites_solution_primary direct
_atom_sites_solution_secondary difmap
_audit_creation_method SHELXL-97
_cell_angle_alpha 112.547(2)
_cell_angle_beta 96.925(2)
_cell_angle_gamma 101.903(2)
_cell_formula_units_Z 2
_cell_length_a 9.3824(13)
_cell_length_b 13.4516(19)
_cell_length_c 14.717(2)
_cell_measurement_reflns_used 5790
_cell_measurement_temperature 296(2)
_cell_measurement_theta_max 25.20
_cell_measurement_theta_min 1.54
_cell_volume 1637.1(4)
_computing_cell_refinement 'Apex2 (Bruker, 2005)'
_computing_data_collection 'Apex2 (Bruker, 2005)'
_computing_data_reduction 'Apex2 (Bruker, 2005)'
_computing_molecular_graphics 'SHELXTL 6.12'
_computing_publication_material 'SHELXTL 6.12'
_computing_structure_refinement 'SHELXTL 6.12'
_computing_structure_solution 'SHELXTL 6.12 (Bruker, 2000-2003)'
_diffrn_ambient_temperature 296(2)
_diffrn_measured_fraction_theta_full 0.983
_diffrn_measured_fraction_theta_max 0.983
_diffrn_measurement_device_type 'Bruker AXS SMART APEX CCD diffractometer'
_diffrn_measurement_method '\w scans'
_diffrn_radiation_monochromator graphite
_diffrn_radiation_source 'fine-focus sealed tube'
_diffrn_radiation_type MoK\a
_diffrn_radiation_wavelength 0.71073
_diffrn_reflns_av_R_equivalents 0.0207
_diffrn_reflns_av_sigmaI/netI 0.0393
_diffrn_reflns_limit_h_max 8
_diffrn_reflns_limit_h_min -11
_diffrn_reflns_limit_k_max 16
_diffrn_reflns_limit_k_min -16
_diffrn_reflns_limit_l_max 17
_diffrn_reflns_limit_l_min -17
_diffrn_reflns_number 8448
_diffrn_reflns_theta_full 25.20
_diffrn_reflns_theta_max 25.20
_diffrn_reflns_theta_min 1.54
_exptl_absorpt_coefficient_mu 1.358
_exptl_absorpt_correction_T_max 0.714
_exptl_absorpt_correction_T_min 0.675
_exptl_absorpt_correction_type multi-scan
_exptl_absorpt_process_details 'Apex2 (Bruker, 2005)'
_exptl_crystal_colour yellow
_exptl_crystal_density_diffrn 1.784
_exptl_crystal_density_method 'not measured'
_exptl_crystal_description block
_exptl_crystal_F_000 853.0
_exptl_crystal_size_max 0.30
_exptl_crystal_size_mid 0.26
_exptl_crystal_size_min 0.25
_refine_diff_density_max 0.554
_refine_diff_density_min -0.641
_refine_diff_density_rms 0.081
_refine_ls_extinction_method none
_refine_ls_goodness_of_fit_ref 1.028
_refine_ls_hydrogen_treatment constr
_refine_ls_matrix_type full
_refine_ls_number_parameters 460
_refine_ls_number_reflns 5790
_refine_ls_number_restraints 12
_refine_ls_restrained_S_all 1.036
_refine_ls_R_factor_all 0.0362
_refine_ls_R_factor_gt 0.0287
_refine_ls_shift/su_max 0.001
_refine_ls_shift/su_mean 0.000
_refine_ls_structure_factor_coef Fsqd
_refine_ls_weighting_details 'calc w=1/[\s^2^(Fo^2^)+(0.0356P)^2^+0.5591P] where P=(Fo^2^+2Fc^2^)/3'
_refine_ls_weighting_scheme calc
_refine_ls_wR_factor_gt 0.0706
_refine_ls_wR_factor_ref 0.0748
_reflns_number_gt 4847
_reflns_number_total 5790
_reflns_threshold_expression >2sigma(I)
_cod_data_source_file c2ce26323h.txt
_cod_data_source_block 4
_cod_original_sg_symbol_Hall -P1
_cod_original_sg_symbol_H-M P-1
_cod_database_code 7208972

loop_
_symmetry_equiv_pos_as_xyz
'x, y, z'
'-x, -y, -z'

loop_
_atom_site_label
_atom_site_type_symbol
_atom_site_fract_x
_atom_site_fract_y
_atom_site_fract_z
_atom_site_U_iso_or_equiv
_atom_site_adp_type
_atom_site_occupancy
_atom_site_symmetry_multiplicity
_atom_site_calc_flag
_atom_site_refinement_flags
C1 C 0.7095(4) 0.7220(3) 0.2692(3) 0.0322(8) Uani 1 1 d .
C2 C 0.7408(4) 0.6788(3) 0.3474(3) 0.0392(9) Uani 1 1 d .
C3 C 0.8856(5) 0.6870(4) 0.3881(3) 0.0556(12) Uani 1 1 d .
H3 H 0.9652 0.7181 0.3665 0.067 Uiso 1 1 calc R
C4 C 0.9104(7) 0.6485(5) 0.4611(4) 0.0840(18) Uani 1 1 d .
H4 H 1.0085 0.6543 0.4875 0.101 Uiso 1 1 calc R
C5 C 0.6661(7) 0.5946(6) 0.4553(5) 0.106(2) Uani 1 1 d U
H5 H 0.5884 0.5625 0.4778 0.128 Uiso 1 1 calc R
C6 C 0.6299(6) 0.6299(5) 0.3813(4) 0.0799(18) Uani 1 1 d .
H6 H 0.5305 0.6203 0.3546 0.096 Uiso 1 1 calc R
C7 C 0.3056(5) 0.8026(3) 0.3855(3) 0.0417(10) Uani 1 1 d .
C8 C 0.3013(4) 0.8771(3) 0.4915(3) 0.0372(9) Uani 1 1 d .
C9 C 0.3871(6) 0.8817(4) 0.5746(3) 0.0692(15) Uani 1 1 d .
H9 H 0.4513 0.8363 0.5681 0.083 Uiso 1 1 calc R
C10 C 0.3788(6) 0.9542(4) 0.6691(3) 0.0665(15) Uani 1 1 d .
H10 H 0.4414 0.9576 0.7249 0.080 Uiso 1 1 calc R
C11 C 0.2019(6) 1.0099(4) 0.6031(3) 0.0636(14) Uani 1 1 d .
H11 H 0.1343 1.0528 0.6117 0.076 Uiso 1 1 calc R
C12 C 0.2052(6) 0.9424(4) 0.5067(3) 0.0613(13) Uani 1 1 d .
H12 H 0.1425 0.9411 0.4520 0.074 Uiso 1 1 calc R
C13 C 0.2740(4) 0.4168(3) 0.0103(2) 0.0252(7) Uani 1 1 d .
C14 C 0.1899(4) 0.4470(3) -0.0617(2) 0.0262(7) Uani 1 1 d .
C15 C 0.0356(4) 0.3969(3) -0.0982(2) 0.0291(8) Uani 1 1 d .
H15 H -0.0088 0.3421 -0.0786 0.035 Uiso 1 1 calc R
C16 C 0.0153(4) 0.5009(3) -0.1911(3) 0.0305(8) Uani 1 1 d .
C17 C -0.0718(5) 0.5286(3) -0.2571(3) 0.0425(9) Uani 1 1 d .
H17 H -0.1747 0.4970 -0.2763 0.051 Uiso 1 1 calc R
C18 C -0.0061(5) 0.6021(4) -0.2934(3) 0.0543(12) Uani 1 1 d .
H18 H -0.0647 0.6196 -0.3375 0.065 Uiso 1 1 calc R
C19 C 0.1480(5) 0.6508(4) -0.2647(3) 0.0579(12) Uani 1 1 d .
H19 H 0.1911 0.7001 -0.2904 0.069 Uiso 1 1 calc R
C20 C 0.2358(5) 0.6273(3) -0.2000(3) 0.0464(10) Uani 1 1 d .
H20 H 0.3384 0.6603 -0.1814 0.056 Uiso 1 1 calc R
C21 C 0.1703(4) 0.5518(3) -0.1607(3) 0.0319(8) Uani 1 1 d .
C22 C 0.2568(4) 0.5246(3) -0.0934(3) 0.0305(8) Uani 1 1 d .
H22 H 0.3589 0.5591 -0.0706 0.037 Uiso 1 1 calc R
C23 C 0.7330(4) 1.1452(3) -0.0218(3) 0.0299(8) Uani 1 1 d .
C24 C 0.8235(4) 1.1041(3) 0.0374(3) 0.0298(8) Uani 1 1 d .
C25 C 0.7562(4) 1.0112(3) 0.0539(3) 0.0315(8) Uani 1 1 d .
H25 H 0.6557 0.9753 0.0241 0.038 Uiso 1 1 calc R
C26 C 0.9765(4) 1.0223(3) 0.1532(3) 0.0307(8) Uani 1 1 d .
C27 C 1.0563(4) 0.9807(3) 0.2115(3) 0.0395(9) Uani 1 1 d .
H27 H 1.0083 0.9174 0.2189 0.047 Uiso 1 1 calc R
C28 C 1.2020(5) 1.0322(4) 0.2565(3) 0.0520(11) Uani 1 1 d .
H28 H 1.2537 1.0036 0.2940 0.062 Uiso 1 1 calc R
C29 C 1.2759(5) 1.1283(4) 0.2471(4) 0.0606(13) Uani 1 1 d .
H29 H 1.3752 1.1643 0.2806 0.073 Uiso 1 1 calc R
C30 C 1.2045(4) 1.1702(4) 0.1896(4) 0.0531(12) Uani 1 1 d .
H30 H 1.2557 1.2329 0.1825 0.064 Uiso 1 1 calc R
C31 C 1.0526(4) 1.1176(3) 0.1409(3) 0.0365(9) Uani 1 1 d .
C32 C 0.9718(4) 1.1561(3) 0.0802(3) 0.0366(9) Uani 1 1 d .
H32 H 1.0196 1.2171 0.0693 0.044 Uiso 1 1 calc R
Cd1 Cd 0.31330(3) 0.662517(19) 0.198439(17) 0.02640(8) Uani 1 1 d .
Cd2 Cd 0.69411(3) 0.835970(19) 0.150074(18) 0.02739(8) Uani 1 1 d .
N1 N 0.8031(6) 0.6036(5) 0.4962(4) 0.1070(19) Uani 1 1 d .
N2 N 0.2891(4) 1.0180(3) 0.6850(2) 0.0401(8) Uani 1 1 d .
N3 N -0.0506(3) 0.4228(2) -0.1590(2) 0.0308(7) Uani 1 1 d .
N4 N 0.3299(3) 0.4866(2) 0.1069(2) 0.0295(6) Uani 1 1 d .
N5 N 0.3937(3) 0.4284(2) 0.1495(2) 0.0352(7) Uani 1 1 d .
N6 N 0.3765(3) 0.3292(2) 0.0815(2) 0.0329(7) Uani 1 1 d .
N7 N 0.3014(3) 0.3185(2) -0.0078(2) 0.0301(7) Uani 1 1 d .
N8 N 0.8280(3) 0.9714(2) 0.1096(2) 0.0295(6) Uani 1 1 d .
N9 N 0.5851(3) 1.1119(2) -0.0477(2) 0.0350(7) Uani 1 1 d .
N10 N 0.5483(3) 1.1708(2) -0.0972(2) 0.0322(7) Uani 1 1 d .
N11 N 0.6712(3) 1.2377(2) -0.1002(2) 0.0305(7) Uani 1 1 d .
N12 N 0.7898(3) 1.2229(2) -0.0531(2) 0.0338(7) Uani 1 1 d .
O1 O 0.8202(3) 0.7694(2) 0.24631(18) 0.0350(6) Uani 1 1 d .
O2 O 0.5778(3) 0.7125(2) 0.2303(2) 0.0429(7) Uani 1 1 d .
O3 O 0.2759(5) 0.8313(3) 0.3172(2) 0.0696(10) Uani 1 1 d .
O4 O 0.3361(4) 0.7120(2) 0.3708(2) 0.0551(8) Uani 1 1 d .
O1W O 0.2995(13) 0.6335(9) 0.5256(8) 0.051(3) Uani 0.25 1 d P
H1WA H 0.3078 0.6441 0.4729 0.076 Uiso 0.25 1 d PR
H1WB H 0.2528 0.5652 0.5069 0.076 Uiso 0.25 1 d PR

loop_
_atom_site_aniso_label
_atom_site_aniso_U_11
_atom_site_aniso_U_22
_atom_site_aniso_U_33
_atom_site_aniso_U_23
_atom_site_aniso_U_13
_atom_site_aniso_U_12
C1 0.038(2) 0.0275(18) 0.0299(19) 0.0112(16) 0.0051(17) 0.0101(16)
C2 0.038(2) 0.047(2) 0.041(2) 0.0257(19) 0.0073(18) 0.0147(19)
C3 0.047(3) 0.076(3) 0.053(3) 0.040(3) 0.004(2) 0.017(2)
C4 0.066(4) 0.129(5) 0.083(4) 0.074(4) -0.001(3) 0.033(4)
C5 0.089(4) 0.171(6) 0.123(5) 0.122(5) 0.034(4) 0.042(4)
C6 0.053(3) 0.135(5) 0.102(4) 0.098(4) 0.024(3) 0.031(3)
C7 0.043(2) 0.041(2) 0.032(2) 0.0075(18) 0.0069(18) 0.0076(19)
C8 0.043(2) 0.034(2) 0.0302(19) 0.0093(16) 0.0064(17) 0.0105(17)
C9 0.088(4) 0.083(4) 0.039(2) 0.010(2) 0.006(3) 0.063(3)
C10 0.092(4) 0.078(3) 0.028(2) 0.008(2) -0.001(2) 0.055(3)
C11 0.070(3) 0.065(3) 0.042(3) 0.001(2) -0.003(2) 0.042(3)
C12 0.080(4) 0.062(3) 0.033(2) 0.006(2) -0.003(2) 0.038(3)
C13 0.0227(18) 0.0258(18) 0.0291(18) 0.0131(15) 0.0079(14) 0.0064(14)
C14 0.0288(19) 0.0266(17) 0.0241(17) 0.0098(14) 0.0074(15) 0.0102(15)
C15 0.0288(19) 0.0293(18) 0.0301(18) 0.0135(15) 0.0066(15) 0.0080(15)
C16 0.034(2) 0.0330(19) 0.0287(18) 0.0152(16) 0.0081(16) 0.0119(16)
C17 0.042(2) 0.045(2) 0.042(2) 0.0234(19) 0.0006(19) 0.0105(19)
C18 0.061(3) 0.066(3) 0.050(3) 0.041(2) 0.003(2) 0.019(2)
C19 0.067(3) 0.065(3) 0.058(3) 0.048(3) 0.011(2) 0.009(2)
C20 0.041(2) 0.053(3) 0.049(2) 0.032(2) 0.007(2) 0.004(2)
C21 0.036(2) 0.0329(19) 0.0295(18) 0.0161(16) 0.0082(16) 0.0088(16)
C22 0.0263(19) 0.0298(19) 0.0311(19) 0.0116(16) 0.0032(15) 0.0030(15)
C23 0.032(2) 0.0309(19) 0.0325(19) 0.0185(16) 0.0068(16) 0.0101(16)
C24 0.029(2) 0.0347(19) 0.0339(19) 0.0214(16) 0.0089(16) 0.0103(16)
C25 0.029(2) 0.0352(19) 0.0336(19) 0.0189(16) 0.0056(16) 0.0068(16)
C26 0.030(2) 0.0342(19) 0.035(2) 0.0209(16) 0.0092(16) 0.0096(16)
C27 0.038(2) 0.039(2) 0.051(2) 0.0295(19) 0.0092(19) 0.0110(18)
C28 0.037(2) 0.066(3) 0.070(3) 0.049(3) 0.003(2) 0.015(2)
C29 0.031(2) 0.076(3) 0.084(3) 0.054(3) -0.009(2) 0.004(2)
C30 0.029(2) 0.059(3) 0.081(3) 0.050(3) 0.000(2) 0.000(2)
C31 0.028(2) 0.042(2) 0.048(2) 0.0305(19) 0.0058(17) 0.0066(17)
C32 0.036(2) 0.039(2) 0.046(2) 0.0306(19) 0.0083(18) 0.0071(17)
Cd1 0.02953(15) 0.02598(14) 0.02408(14) 0.01106(11) 0.00435(11) 0.00830(11)
Cd2 0.03084(16) 0.02577(14) 0.02781(14) 0.01359(11) 0.00552(11) 0.00833(11)
N1 0.091(4) 0.185(6) 0.108(4) 0.120(4) 0.023(3) 0.051(4)
N2 0.048(2) 0.0405(18) 0.0307(17) 0.0108(14) 0.0077(15) 0.0182(16)
N3 0.0315(17) 0.0305(16) 0.0332(16) 0.0155(14) 0.0068(14) 0.0104(13)
N4 0.0306(16) 0.0308(16) 0.0286(15) 0.0130(13) 0.0044(13) 0.0116(13)
N5 0.0396(18) 0.0369(17) 0.0316(16) 0.0155(14) 0.0059(14) 0.0149(14)
N6 0.0385(18) 0.0331(17) 0.0324(16) 0.0174(14) 0.0081(14) 0.0133(14)
N7 0.0343(17) 0.0264(15) 0.0328(16) 0.0146(13) 0.0088(14) 0.0104(13)
N8 0.0327(17) 0.0283(15) 0.0326(16) 0.0189(13) 0.0074(13) 0.0069(13)
N9 0.0296(17) 0.0412(18) 0.0462(19) 0.0309(16) 0.0071(14) 0.0103(14)
N10 0.0321(17) 0.0361(17) 0.0354(17) 0.0226(14) 0.0059(14) 0.0097(14)
N11 0.0305(17) 0.0327(16) 0.0321(16) 0.0177(13) 0.0066(13) 0.0087(13)
N12 0.0282(17) 0.0407(17) 0.0417(18) 0.0279(15) 0.0077(14) 0.0076(14)
O1 0.0341(15) 0.0379(14) 0.0379(14) 0.0198(12) 0.0093(12) 0.0116(12)
O2 0.0316(15) 0.0546(17) 0.0491(16) 0.0330(14) 0.0002(13) 0.0081(13)
O3 0.130(3) 0.0519(19) 0.0330(16) 0.0179(15) 0.0213(19) 0.035(2)
O4 0.074(2) 0.0527(18) 0.0354(15) 0.0089(14) 0.0109(15) 0.0309(16)
O1W 0.073(8) 0.053(7) 0.037(6) 0.036(6) 0.007(6) 0.007(6)

loop_
_atom_type_symbol
_atom_type_description
_atom_type_scat_dispersion_real
_atom_type_scat_dispersion_imag
_atom_type_scat_source
C C 0.0033 0.0016 'International Tables Vol C Tables 4.2.6.8 and 6.1.1.4'
H H 0.0000 0.0000 'International Tables Vol C Tables 4.2.6.8 and 6.1.1.4'
N N 0.0061 0.0033 'International Tables Vol C Tables 4.2.6.8 and 6.1.1.4'
O O 0.0106 0.0060 'International Tables Vol C Tables 4.2.6.8 and 6.1.1.4'
Cd Cd -0.8075 1.2024 'International Tables Vol C Tables 4.2.6.8 and 6.1.1.4'

loop_
_geom_angle_atom_site_label_1
_geom_angle_atom_site_label_2
_geom_angle_atom_site_label_3
_geom_angle
_geom_angle_site_symmetry_1
_geom_angle_site_symmetry_3
O1 C1 O2 122.1(3) . .
O1 C1 C2 117.0(3) . .
O2 C1 C2 120.9(3) . .
C6 C2 C3 117.0(4) . .
C6 C2 C1 122.4(4) . .
C3 C2 C1 120.6(4) . .
C4 C3 C2 119.1(5) . .
C4 C3 H3 120.5 . .
C2 C3 H3 120.5 . .
N1 C4 C3 124.0(5) . .
N1 C4 H4 118.0 . .
C3 C4 H4 118.0 . .
N1 C5 C6 124.2(5) . .
N1 C5 H5 117.9 . .
C6 C5 H5 117.9 . .
C2 C6 C5 119.6(5) . .
C2 C6 H6 120.2 . .
C5 C6 H6 120.2 . .
O3 C7 O4 122.8(4) . .
O3 C7 C8 119.2(4) . .
O4 C7 C8 117.9(4) . .
C9 C8 C12 117.0(4) . .
C9 C8 C7 123.2(4) . .
C12 C8 C7 119.8(4) . .
C8 C9 C10 119.6(4) . .
C8 C9 H9 120.2 . .
C10 C9 H9 120.2 . .
N2 C10 C9 124.2(4) . .
N2 C10 H10 117.9 . .
C9 C10 H10 117.9 . .
N2 C11 C12 124.0(4) . .
N2 C11 H11 118.0 . .
C12 C11 H11 118.0 . .
C8 C12 C11 119.5(4) . .
C8 C12 H12 120.3 . .
C11 C12 H12 120.3 . .
N4 C13 N7 109.9(3) . .
N4 C13 C14 123.0(3) . .
N7 C13 C14 127.1(3) . .
C22 C14 C15 118.2(3) . .
C22 C14 C13 122.1(3) . .
C15 C14 C13 119.6(3) . .
N3 C15 C14 124.0(3) . .
N3 C15 H15 118.0 . .
C14 C15 H15 118.0 . .
N3 C16 C17 119.9(3) . .
N3 C16 C21 121.0(3) . .
C17 C16 C21 119.1(3) . .
C18 C17 C16 120.3(4) . .
C18 C17 H17 119.9 . .
C16 C17 H17 119.9 . .
C17 C18 C19 120.6(4) . .
C17 C18 H18 119.7 . .
C19 C18 H18 119.7 . .
C20 C19 C18 120.9(4) . .
C20 C19 H19 119.5 . .
C18 C19 H19 119.5 . .
C19 C20 C21 119.6(4) . .
C19 C20 H20 120.2 . .
C21 C20 H20 120.2 . .
C22 C21 C16 118.7(3) . .
C22 C21 C20 121.7(3) . .
C16 C21 C20 119.5(3) . .
C14 C22 C21 119.7(3) . .
C14 C22 H22 120.2 . .
C21 C22 H22 120.2 . .
N9 C23 N12 111.9(3) . .
N9 C23 C24 123.9(3) . .
N12 C23 C24 124.1(3) . .
C32 C24 C25 118.2(3) . .
C32 C24 C23 122.0(3) . .
C25 C24 C23 119.7(3) . .
N8 C25 C24 123.6(3) . .
N8 C25 H25 118.2 . .
C24 C25 H25 118.2 . .
N8 C26 C27 120.2(3) . .
N8 C26 C31 120.8(3) . .
C27 C26 C31 119.0(3) . .
C28 C27 C26 120.4(4) . .
C28 C27 H27 119.8 . .
C26 C27 H27 119.8 . .
C27 C28 C29 120.7(4) . .
C27 C28 H28 119.7 . .
C29 C28 H28 119.7 . .
C30 C29 C28 121.0(4) . .
C30 C29 H29 119.5 . .
C28 C29 H29 119.5 . .
C29 C30 C31 119.6(4) . .
C29 C30 H30 120.2 . .
C31 C30 H30 120.2 . .
C32 C31 C30 122.7(3) . .
C32 C31 C26 118.1(3) . .
C30 C31 C26 119.2(3) . .
C24 C32 C31 120.2(3) . .
C24 C32 H32 119.9 . .
C31 C32 H32 119.9 . .
N4 Cd1 N11 109.27(10) . 2_675
N4 Cd1 O4 114.97(10) . .
N11 Cd1 O4 134.17(10) 2_675 .
N4 Cd1 O2 84.46(10) . .
N11 Cd1 O2 85.50(9) 2_675 .
O4 Cd1 O2 87.36(10) . .
N4 Cd1 N3 85.38(10) . 2_565
N11 Cd1 N3 101.44(10) 2_675 2_565
O4 Cd1 N3 93.53(10) . 2_565
O2 Cd1 N3 169.16(9) . 2_565
N4 Cd1 O3 168.14(10) . .
N11 Cd1 O3 82.12(10) 2_675 .
O4 Cd1 O3 54.82(10) . .
O2 Cd1 O3 100.13(12) . .
N3 Cd1 O3 89.14(12) 2_565 .
O1 Cd2 N10 137.19(9) . 2_675
O1 Cd2 N8 118.63(9) . .
N10 Cd2 N8 103.23(10) 2_675 .
O1 Cd2 N7 88.27(9) . 2_665
N10 Cd2 N7 95.55(10) 2_675 2_665
N8 Cd2 N7 96.99(10) . 2_665
O1 Cd2 N2 81.63(10) . 2_676
N10 Cd2 N2 91.55(11) 2_675 2_676
N8 Cd2 N2 88.36(10) . 2_676
N7 Cd2 N2 169.89(10) 2_665 2_676
O1 Cd2 O2 53.99(8) . .
N10 Cd2 O2 83.24(9) 2_675 .
N8 Cd2 O2 168.39(9) . .
N7 Cd2 O2 91.91(9) 2_665 .
N2 Cd2 O2 81.76(10) 2_676 .
C5 N1 C4 116.0(5) . .
C10 N2 C11 115.7(4) . .
C10 N2 Cd2 122.6(3) . 2_676
C11 N2 Cd2 121.0(3) . 2_676
C15 N3 C16 118.3(3) . .
C15 N3 Cd1 117.5(2) . 2_565
C16 N3 Cd1 124.2(2) . 2_565
C13 N4 N5 106.0(3) . .
C13 N4 Cd1 131.2(2) . .
N5 N4 Cd1 122.6(2) . .
N6 N5 N4 108.8(3) . .
N5 N6 N7 109.6(3) . .
C13 N7 N6 105.7(3) . .
C13 N7 Cd2 136.0(2) . 2_665
N6 N7 Cd2 116.1(2) . 2_665
C25 N8 C26 119.0(3) . .
C25 N8 Cd2 119.3(2) . .
C26 N8 Cd2 121.0(2) . .
C23 N9 N10 104.7(3) . .
N11 N10 N9 109.4(3) . .
N11 N10 Cd2 128.0(2) . 2_675
N9 N10 Cd2 122.2(2) . 2_675
N10 N11 N12 109.3(3) . .
N10 N11 Cd1 126.3(2) . 2_675
N12 N11 Cd1 123.3(2) . 2_675
N11 N12 C23 104.6(3) . .
C1 O1 Cd2 97.5(2) . .
C1 O2 Cd1 158.6(2) . .
C1 O2 Cd2 85.9(2) . .
Cd1 O2 Cd2 115.28(10) . .
C7 O3 Cd1 89.8(2) . .
C7 O4 Cd1 92.5(2) . .
H1WA O1W H1WB 107.7 . .

loop_
_geom_bond_atom_site_label_1
_geom_bond_atom_site_label_2
_geom_bond_distance
_geom_bond_site_symmetry_2
C1 O1 1.255(4) .
C1 O2 1.256(4) .
C1 C2 1.500(5) .
C2 C6 1.363(6) .
C2 C3 1.382(6) .
C3 C4 1.376(6) .
C3 H3 0.9300 .
C4 N1 1.326(7) .
C4 H4 0.9300 .
C5 N1 1.313(7) .
C5 C6 1.379(7) .
C5 H5 0.9300 .
C6 H6 0.9300 .
C7 O3 1.229(5) .
C7 O4 1.253(5) .
C7 C8 1.507(5) .
C8 C9 1.354(6) .
C8 C12 1.364(6) .
C9 C10 1.382(6) .
C9 H9 0.9300 .
C10 N2 1.300(5) .
C10 H10 0.9300 .
C11 N2 1.327(5) .
C11 C12 1.368(6) .
C11 H11 0.9300 .
C12 H12 0.9300 .
C13 N4 1.331(4) .
C13 N7 1.331(4) .
C13 C14 1.473(5) .
C14 C22 1.369(5) .
C14 C15 1.404(5) .
C15 N3 1.325(4) .
C15 H15 0.9300 .
C16 N3 1.376(4) .
C16 C17 1.401(5) .
C16 C21 1.408(5) .
C17 C18 1.369(6) .
C17 H17 0.9300 .
C18 C19 1.396(6) .
C18 H18 0.9300 .
C19 C20 1.355(6) .
C19 H19 0.9300 .
C20 C21 1.421(5) .
C20 H20 0.9300 .
C21 C22 1.408(5) .
C22 H22 0.9300 .
C23 N9 1.326(4) .
C23 N12 1.338(4) .
C23 C24 1.473(5) .
C24 C32 1.368(5) .
C24 C25 1.402(5) .
C25 N8 1.329(4) .
C25 H25 0.9300 .
C26 N8 1.369(4) .
C26 C27 1.414(5) .
C26 C31 1.420(5) .
C27 C28 1.351(5) .
C27 H27 0.9300 .
C28 C29 1.400(6) .
C28 H28 0.9300 .
C29 C30 1.367(6) .
C29 H29 0.9300 .
C30 C31 1.413(5) .
C30 H30 0.9300 .
C31 C32 1.411(5) .
C32 H32 0.9300 .
Cd1 N4 2.280(3) .
Cd1 N11 2.317(3) 2_675
Cd1 O4 2.332(3) .
Cd1 O2 2.371(3) .
Cd1 N3 2.388(3) 2_565
Cd1 O3 2.401(3) .
Cd2 O1 2.284(2) .
Cd2 N10 2.285(3) 2_675
Cd2 N8 2.306(3) .
Cd2 N7 2.329(3) 2_665
Cd2 N2 2.429(3) 2_676
Cd2 O2 2.533(3) .
N2 Cd2 2.429(3) 2_676
N3 Cd1 2.388(3) 2_565
N4 N5 1.358(4) .
N5 N6 1.287(4) .
N6 N7 1.355(4) .
N7 Cd2 2.329(3) 2_665
N9 N10 1.332(4) .
N10 N11 1.325(4) .
N10 Cd2 2.285(3) 2_675
N11 N12 1.330(4) .
N11 Cd1 2.317(3) 2_675
O1W H1WA 0.8499 .
O1W H1WB 0.8501 .
